data_1524764
loop_
_publ_author_name
'Kruss, B.'
'Ziegler, M.L.'

_publ_section_title
;
 Die Kristall- und Molekuelstruktur von (S4 N3)2 Sb Cl5
;
_journal_name_full 'Zeitschrift fuer Anorganische und Allgemeine Chemie'
_journal_page_first 158
_journal_page_last 164
_journal_volume 388
_journal_year 1972
_chemical_formula_sum 'Cl5 N6 S8 Sb'
_chemical_name_systematic '(S4 N3)2 Sb Cl5'
_space_group_IT_number 14
_symmetry_space_group_name_Hall '-P 2ybc'
_symmetry_space_group_name_H-M 'P 1 21/c 1'
_cell_angle_alpha 90
_cell_angle_beta 110.064
_cell_angle_gamma 90
_cell_formula_units_Z 4
_cell_length_a 9.247
_cell_length_b 17.778
_cell_length_c 11.298
_cell_volume 1744.594
_citation_journal_id_ASTM ZAACAB
_cod_data_source_file Kruss_ZAACAB_1972_1967.cif
_cod_data_source_block Cl5N6S8Sb1
_cod_original_formula_sum 'Cl5 N6 S8 Sb1'
_cod_database_code 1524764

loop_
_symmetry_equiv_pos_as_xyz
x,y,z
-x,y+1/2,-z+1/2
-x,-y,-z
x,-y-1/2,z-1/2

loop_
_atom_site_label
_atom_site_type_symbol
_atom_site_fract_x
_atom_site_fract_y
_atom_site_fract_z
_atom_site_occupancy
_atom_site_U_iso_or_equiv
N4 N-3 0.354 0.0099 0.846 1 0.0
N3 N-3 0.4819 0.2355 0.038 1 0.0
Cl1 Cl-1 0.2192 0.1599 0.6658 1 0.0
S3 S+4 0.5771 0.2289 0.181 1 0.0
Cl3 Cl-1 0.8148 0.1249 0.0498 1 0.0
N1 N-3 0.5282 0.0799 0.6076 1 0.0
N6 N-3 0.981 0.0379 0.7961 1 0.0
S8 S+1 0.0891 0.0688 0.9238 1 0.0
S5 S+1 0.3205 0.0537 0.9539 1 0.0
Cl4 Cl-1 0.8095 0.1732 0.5333 1 0.0
N5 N-3 0.8873 0.0342 0.0012 1 0.0
Cl5 Cl-1 0.0114 0.2308 0.307 1 0.0
S2 S+4 0.6164 0.11 0.7409 1 0.0
N2 N-3 0.6288 0.1984 0.0011 1 0.0
S4 S+1 0.4059 0.2122 0.4236 1 0.0
S6 S+4 0.7107 0.0314 0.2815 1 0.0
Sb1 Sb+3 0.01671 0.23365 0.09786 1 0.0
S1 S+1 0.4355 0.0989 0.4652 1 0.0
Cl2 Cl-1 0.2679 0.1191 0.1876 1 0.0
S7 S+4 0.0365 0.007 0.2815 1 0.0
